data_4029669
loop_
_publ_author_name
'Tominaga, Masahide'
'Ohara, Kazuaki'
'Yamaguchi, Kentaro'
'Azumaya, Isao'

_publ_section_title
;
 Hollow sphere formation from a three-dimensional structure composed of an
 adamantane-based cage.
;
_journal_issue 14
_journal_name_full 'The Journal of organic chemistry'
_journal_page_first 6738
_journal_page_last 6742
_journal_paper_doi 10.1021/jo500989c
_journal_volume 79
_journal_year 2014
_chemical_formula_sum 'C67 H61.26 N0 O6'
_chemical_formula_weight 962.42
_chemical_name_systematic
; 
 ? 
;
_space_group_IT_number 2
_symmetry_cell_setting triclinic
_symmetry_space_group_name_Hall '-P 1'
_symmetry_space_group_name_H-M 'P -1'
_atom_sites_solution_hydrogens geom
_atom_sites_solution_primary direct
_atom_sites_solution_secondary difmap
_audit_creation_method SHELXL-97
_cell_angle_alpha 88.24(3)
_cell_angle_beta 76.49(3)
_cell_angle_gamma 86.79(3)
_cell_formula_units_Z 4
_cell_length_a 13.782(3)
_cell_length_b 19.442(4)
_cell_length_c 21.953(4)
_cell_measurement_reflns_used 150
_cell_measurement_temperature 300(2)
_cell_measurement_theta_max 20
_cell_measurement_theta_min 2
_cell_volume 5710(2)
_computing_cell_refinement HKL2000
_computing_data_collection 'SPring-8 BL38B1 beamline program'
_computing_data_reduction HKL2000
_computing_molecular_graphics 'Bruker XP'
_computing_publication_material 'Bruker SHELXTL'
_computing_structure_refinement 'SHELXL-97 (Sheldrick, 1997)'
_computing_structure_solution 'SHELXS-97 (Sheldrick, 1990)'
_diffrn_ambient_temperature 300(2)
_diffrn_measured_fraction_theta_full 0.778
_diffrn_measured_fraction_theta_max 0.778
_diffrn_measurement_device_type 'ADSC Q315 CCD area detector'
_diffrn_measurement_method omega_scan
_diffrn_radiation_monochromator 'Si 111'
_diffrn_radiation_source 'SPring-8 BL38B1 beamline'
_diffrn_radiation_type Synchrotron
_diffrn_radiation_wavelength 0.80000
_diffrn_reflns_av_R_equivalents 0.0000
_diffrn_reflns_av_sigmaI/netI 0.0544
_diffrn_reflns_limit_h_max 15
_diffrn_reflns_limit_h_min 0
_diffrn_reflns_limit_k_max 21
_diffrn_reflns_limit_k_min -21
_diffrn_reflns_limit_l_max 24
_diffrn_reflns_limit_l_min -23
_diffrn_reflns_number 12911
_diffrn_reflns_theta_full 26.49
_diffrn_reflns_theta_max 26.49
_diffrn_reflns_theta_min 2.09
_diffrn_standards_decay_% none
_exptl_absorpt_coefficient_mu 0.070
_exptl_absorpt_correction_T_max 0.9958
_exptl_absorpt_correction_T_min 0.9916
_exptl_absorpt_correction_type none
_exptl_crystal_colour colorless
_exptl_crystal_density_diffrn 1.120
_exptl_crystal_density_meas ?
_exptl_crystal_density_method 'not measured'
_exptl_crystal_description niddle
_exptl_crystal_F_000 2045
_exptl_crystal_size_max 0.12
_exptl_crystal_size_mid 0.08
_exptl_crystal_size_min 0.06
_refine_diff_density_max 0.439
_refine_diff_density_min -0.211
_refine_diff_density_rms 0.038
_refine_ls_extinction_method none
_refine_ls_goodness_of_fit_ref 1.023
_refine_ls_hydrogen_treatment mixed
_refine_ls_matrix_type full
_refine_ls_number_parameters 1370
_refine_ls_number_reflns 12911
_refine_ls_number_restraints 216
_refine_ls_restrained_S_all 1.035
_refine_ls_R_factor_all 0.1404
_refine_ls_R_factor_gt 0.0914
_refine_ls_shift/su_max 0.000
_refine_ls_shift/su_mean 0.000
_refine_ls_structure_factor_coef Fsqd
_refine_ls_weighting_details 'calc w=1/[\s^2^(Fo^2^)+(0.1507P)^2^+4.2348P] where P=(Fo^2^+2Fc^2^)/3'
_refine_ls_weighting_scheme calc
_refine_ls_wR_factor_gt 0.2486
_refine_ls_wR_factor_ref 0.2955
_reflns_number_gt 8045
_reflns_number_total 12911
_reflns_threshold_expression >2sigma(I)
_cod_data_source_file jo500989c_si_002.cif
_cod_data_source_block p_1
_cod_depositor_comments
;Adding full bibliography for 4029669.cif.

The following automatic conversions were performed:

'_exptl_crystal_density_meas' value 'not measured' was changed to '?'
- the value is perceived as not measured.

Automatic conversion script
Id: cif_fix_values 3008 2015-01-20 13:52:24Z robertas 
;
_cod_original_sg_symbol_H-M p-1
_cod_database_code 4029669

loop_
_symmetry_equiv_pos_as_xyz
'x, y, z'
'-x, -y, -z'

loop_
_atom_site_label
_atom_site_type_symbol
_atom_site_fract_x
_atom_site_fract_y
_atom_site_fract_z
_atom_site_U_iso_or_equiv
_atom_site_adp_type
_atom_site_occupancy
_atom_site_symmetry_multiplicity
_atom_site_calc_flag
_atom_site_refinement_flags
_atom_site_disorder_assembly
_atom_site_disorder_group
C1L C -0.025(5) 1.463(3) -0.116(3) 0.28(3) Uani 0.35(2) 1 d PDU A 1
H1LA H 0.0285 1.4920 -0.1134 0.425 Uiso 0.35(2) 1 calc PR A 1
H1LB H -0.0707 1.4884 -0.1362 0.425 Uiso 0.35(2) 1 calc PR A 1
H1LC H 0.0024 1.4231 -0.1398 0.425 Uiso 0.35(2) 1 calc PR A 1
C2L C -0.080(4) 1.4410(19) -0.0493(19) 0.207(19) Uani 0.35(2) 1 d PDU A 1
H2LA H -0.1231 1.4784 -0.0281 0.249 Uiso 0.35(2) 1 calc PR A 1
H2LB H -0.0332 1.4255 -0.0243 0.249 Uiso 0.35(2) 1 calc PR A 1
C3L C -0.143(3) 1.3799(16) -0.0621(14) 0.194(16) Uani 0.35(2) 1 d PDU A 1
H3LA H -0.1139 1.3361 -0.0508 0.232 Uiso 0.35(2) 1 calc PR A 1
H3LB H -0.2111 1.3852 -0.0377 0.232 Uiso 0.35(2) 1 calc PR A 1
C4L C -0.140(3) 1.383(2) -0.1321(17) 0.218(17) Uani 0.35(2) 1 d PDU A 1
H4LA H -0.1244 1.4289 -0.1484 0.262 Uiso 0.35(2) 1 calc PR A 1
H4LB H -0.0877 1.3510 -0.1538 0.262 Uiso 0.35(2) 1 calc PR A 1
C5L C -0.236(3) 1.365(3) -0.145(2) 0.228(18) Uani 0.35(2) 1 d PDU A 1
H5LA H -0.2807 1.4062 -0.1386 0.274 Uiso 0.35(2) 1 calc PR A 1
H5LB H -0.2652 1.3308 -0.1142 0.274 Uiso 0.35(2) 1 calc PR A 1
C6L C -0.229(5) 1.339(4) -0.210(3) 0.33(3) Uani 0.35(2) 1 d PDU A 1
H6LA H -0.2946 1.3327 -0.2154 0.496 Uiso 0.35(2) 1 calc PR A 1
H6LB H -0.1911 1.2954 -0.2145 0.496 Uiso 0.35(2) 1 calc PR A 1
H6LC H -0.1958 1.3713 -0.2403 0.496 Uiso 0.35(2) 1 calc PR A 1
C1K C 0.0199(14) 1.4591(11) -0.0898(10) 0.167(7) Uani 0.65(2) 1 d PDU A 2
H1KA H 0.0541 1.4618 -0.0566 0.251 Uiso 0.65(2) 1 calc PR A 2
H1KB H -0.0007 1.5046 -0.1015 0.251 Uiso 0.65(2) 1 calc PR A 2
H1KC H 0.0640 1.4376 -0.1254 0.251 Uiso 0.65(2) 1 calc PR A 2
C2K C -0.069(3) 1.418(2) -0.068(2) 0.278(16) Uani 0.65(2) 1 d PDU A 2
H2KA H -0.0752 1.3877 -0.0338 0.333 Uiso 0.65(2) 1 calc PR A 2
C3K C -0.146(2) 1.4259(16) -0.1034(15) 0.261(13) Uani 0.65(2) 1 d PDU A 2
H3KA H -0.1159 1.4210 -0.1477 0.313 Uiso 0.65(2) 1 calc PR A 2
H3KB H -0.1775 1.4719 -0.0972 0.313 Uiso 0.65(2) 1 calc PR A 2
C4K C -0.230(2) 1.3704(16) -0.0821(15) 0.281(14) Uani 0.65(2) 1 d PDU A 2
H4KA H -0.2344 1.3571 -0.0385 0.337 Uiso 0.65(2) 1 calc PR A 2
H4KB H -0.2940 1.3903 -0.0859 0.337 Uiso 0.65(2) 1 calc PR A 2
C5K C -0.203(2) 1.3103(17) -0.1212(14) 0.250(12) Uani 0.65(2) 1 d PDU A 2
H5KA H -0.1892 1.2688 -0.1018 0.299 Uiso 0.65(2) 1 calc PR A 2
C6K C -0.196(2) 1.310(2) -0.1827(17) 0.288(17) Uani 0.65(2) 1 d PDU A 2
H6KA H -0.1827 1.2636 -0.1974 0.432 Uiso 0.65(2) 1 calc PR A 2
H6KB H -0.1432 1.3382 -0.2037 0.432 Uiso 0.65(2) 1 calc PR A 2
H6KC H -0.2583 1.3278 -0.1912 0.432 Uiso 0.65(2) 1 calc PR A 2
C1P C 0.6394(9) 1.2174(4) 0.3568(4) 0.131(3) Uani 1 1 d . . .
C2P C 0.7248(9) 1.2293(5) 0.3760(6) 0.157(3) Uani 1 1 d . . .
H2PA H 0.7661 1.2626 0.3544 0.189 Uiso 1 1 calc R . .
C3P C 0.7515(12) 1.1965(8) 0.4231(7) 0.179(5) Uani 1 1 d . . .
C4P C 0.6945(14) 1.1493(7) 0.4542(5) 0.178(5) Uani 1 1 d . . .
H4PA H 0.7142 1.1266 0.4876 0.213 Uiso 1 1 calc R . .
C5P C 0.6032(13) 1.1310(4) 0.4396(6) 0.176(5) Uani 1 1 d . . .
C6P C 0.5776(7) 1.1692(5) 0.3883(4) 0.137(3) Uani 1 1 d . . .
H6PA H 0.5188 1.1612 0.3765 0.165 Uiso 1 1 calc R . .
C7P C 0.6142(9) 1.2576(5) 0.3016(4) 0.201(5) Uani 1 1 d . . .
H7PA H 0.6655 1.2891 0.2852 0.302 Uiso 1 1 calc R . .
H7PB H 0.5513 1.2829 0.3152 0.302 Uiso 1 1 calc R . .
H7PC H 0.6098 1.2262 0.2696 0.302 Uiso 1 1 calc R . .
C8P C 0.8489(13) 1.2117(7) 0.4408(9) 0.298(9) Uani 1 1 d . . .
H8PA H 0.8813 1.2475 0.4137 0.447 Uiso 1 1 calc R . .
H8PB H 0.8920 1.1708 0.4364 0.447 Uiso 1 1 calc R . .
H8PC H 0.8344 1.2265 0.4835 0.447 Uiso 1 1 calc R . .
C9P C 0.5412(15) 1.0784(6) 0.4720(7) 0.361(13) Uani 1 1 d . . .
H9PA H 0.5698 1.0585 0.5048 0.541 Uiso 1 1 calc R . .
H9PB H 0.5367 1.0432 0.4431 0.541 Uiso 1 1 calc R . .
H9PC H 0.4757 1.0981 0.4898 0.541 Uiso 1 1 calc R . .
C1Q C 0.7250(11) 0.8942(11) 0.6193(9) 0.235(7) Uani 1 1 d . . .
C2Q C 0.6981(11) 0.8425(13) 0.6618(8) 0.229(7) Uani 1 1 d . . .
H2QA H 0.6489 0.8522 0.6977 0.275 Uiso 1 1 calc R . .
C3Q C 0.7402(11) 0.7757(10) 0.6546(6) 0.183(4) Uani 1 1 d . . .
C4Q C 0.8107(9) 0.7618(6) 0.6009(6) 0.164(3) Uani 1 1 d . . .
H4QA H 0.8405 0.7177 0.5949 0.197 Uiso 1 1 calc R . .
C5Q C 0.8390(8) 0.8130(8) 0.5548(6) 0.161(3) Uani 1 1 d . . .
C6Q C 0.7928(11) 0.8789(7) 0.5654(7) 0.184(4) Uani 1 1 d . . .
H6QA H 0.8090 0.9130 0.5346 0.221 Uiso 1 1 calc R . .
C7Q C 0.6760(13) 0.9708(9) 0.6268(11) 0.338(11) Uani 1 1 d . . .
H7QA H 0.7059 0.9983 0.5910 0.507 Uiso 1 1 calc R . .
H7QB H 0.6871 0.9903 0.6641 0.507 Uiso 1 1 calc R . .
H7QC H 0.6055 0.9697 0.6298 0.507 Uiso 1 1 calc R . .
C8Q C 0.7066(12) 0.7183(8) 0.7028(6) 0.256(7) Uani 1 1 d . . .
H8QA H 0.6565 0.7367 0.7372 0.384 Uiso 1 1 calc R . .
H8QB H 0.7629 0.6997 0.7177 0.384 Uiso 1 1 calc R . .
H8QC H 0.6794 0.6826 0.6836 0.384 Uiso 1 1 calc R . .
C9Q C 0.9152(9) 0.7960(7) 0.4939(6) 0.225(5) Uani 1 1 d . . .
H9QA H 0.9381 0.7486 0.4949 0.337 Uiso 1 1 calc R . .
H9QB H 0.9708 0.8249 0.4892 0.337 Uiso 1 1 calc R . .
H9QC H 0.8844 0.8040 0.4591 0.337 Uiso 1 1 calc R . .
C1R C -0.583(2) 1.1327(11) -0.1701(14) 0.410(15) Uani 1 1 d DU . .
C2R C -0.5487(19) 1.1678(10) -0.2305(10) 0.347(12) Uani 1 1 d DU . .
H2RA H -0.5928 1.1761 -0.2564 0.416 Uiso 1 1 calc R . .
C3R C -0.454(2) 1.1887(12) -0.2496(10) 0.322(10) Uani 1 1 d DU . .
C4R C -0.397(2) 1.1772(10) -0.2033(10) 0.389(11) Uani 1 1 d DU . .
H4RA H -0.3355 1.1978 -0.2101 0.467 Uiso 1 1 calc R . .
C5R C -0.426(3) 1.1366(14) -0.1474(11) 0.421(13) Uani 1 1 d DU . .
C6R C -0.529(3) 1.1164(19) -0.1234(15) 0.441(16) Uani 1 1 d DU . .
H6RA H -0.5547 1.0964 -0.0843 0.530 Uiso 1 1 calc R . .
C7R C -0.687(3) 1.1098(13) -0.1588(17) 0.61(3) Uani 1 1 d DU . .
H7RA H -0.7146 1.1234 -0.1938 0.916 Uiso 1 1 calc R . .
H7RB H -0.7264 1.1304 -0.1214 0.916 Uiso 1 1 calc R . .
H7RC H -0.6859 1.0605 -0.1540 0.916 Uiso 1 1 calc R . .
C8R C -0.4202(15) 1.2259(11) -0.3065(7) 0.341(11) Uani 1 1 d DU . .
H8RA H -0.4701 1.2264 -0.3306 0.512 Uiso 1 1 calc R . .
H8RB H -0.3592 1.2042 -0.3299 0.512 Uiso 1 1 calc R . .
H8RC H -0.4087 1.2724 -0.2974 0.512 Uiso 1 1 calc R . .
C9R C -0.385(3) 1.1330(14) -0.0924(13) 0.61(2) Uani 1 1 d DU . .
H9RA H -0.3163 1.1444 -0.1038 0.922 Uiso 1 1 calc R . .
H9RB H -0.3901 1.0872 -0.0747 0.922 Uiso 1 1 calc R . .
H9RC H -0.4220 1.1651 -0.0621 0.922 Uiso 1 1 calc R . .
C1S C -1.116(2) 1.0498(17) -0.2370(14) 0.431(15) Uani 1 1 d DU . .
C2S C -1.035(2) 1.0500(18) -0.2070(15) 0.423(16) Uani 1 1 d DU . .
H2SA H -1.0188 1.0217 -0.1753 0.508 Uiso 1 1 calc R . .
C3S C -0.986(3) 1.1052(17) -0.2395(15) 0.398(15) Uani 1 1 d DU . .
C4S C -0.994(2) 1.1532(12) -0.2877(10) 0.342(12) Uani 1 1 d DU . .
H4SA H -0.9459 1.1842 -0.3051 0.410 Uiso 1 1 calc R . .
C5S C -1.089(2) 1.1483(15) -0.3071(14) 0.375(14) Uani 1 1 d DU . .
C6S C -1.148(2) 1.0952(12) -0.2815(11) 0.395(12) Uani 1 1 d DU . .
H6SA H -1.2075 1.0889 -0.2930 0.474 Uiso 1 1 calc R . .
C7S C -1.170(2) 0.9804(16) -0.2137(14) 0.58(2) Uani 1 1 d DU . .
H7SA H -1.1386 0.9570 -0.1838 0.867 Uiso 1 1 calc R . .
H7SB H -1.1659 0.9512 -0.2488 0.867 Uiso 1 1 calc R . .
H7SC H -1.2393 0.9911 -0.1943 0.867 Uiso 1 1 calc R . .
C8S C -0.875(3) 1.1123(11) -0.2213(11) 0.46(2) Uani 1 1 d DU . .
H8SA H -0.8666 1.0778 -0.1905 0.683 Uiso 1 1 calc R . .
H8SB H -0.8722 1.1572 -0.2048 0.683 Uiso 1 1 calc R . .
H8SC H -0.8221 1.1061 -0.2583 0.683 Uiso 1 1 calc R . .
C9S C -1.0992(19) 1.1972(11) -0.3570(10) 0.407(14) Uani 1 1 d DU . .
H9SA H -1.0502 1.2313 -0.3609 0.611 Uiso 1 1 calc R . .
H9SB H -1.1649 1.2193 -0.3472 0.611 Uiso 1 1 calc R . .
H9SC H -1.0893 1.1733 -0.3957 0.611 Uiso 1 1 calc R . .
C1A C -0.3152(4) 0.9100(2) 0.3788(2) 0.0799(13) Uani 1 1 d . . .
C2A C -0.2302(4) 0.9389(3) 0.3882(3) 0.0871(15) Uani 1 1 d . . .
H2AA H -0.1939 0.9165 0.4144 0.105 Uiso 1 1 calc R . .
C3A C -0.1989(4) 1.0006(3) 0.3592(3) 0.0855(15) Uani 1 1 d . . .
C4A C -0.2522(4) 1.0350(3) 0.3207(2) 0.0828(14) Uani 1 1 d . . .
H4AA H -0.2307 1.0762 0.3010 0.099 Uiso 1 1 calc R . .
C5A C -0.3380(4) 1.0073(2) 0.3116(2) 0.0773(13) Uani 1 1 d . . .
C6A C -0.3681(4) 0.9454(2) 0.3403(2) 0.0799(13) Uani 1 1 d . . .
H6AA H -0.4254 0.9270 0.3336 0.096 Uiso 1 1 calc R . .
C7A C -0.3949(4) 1.0413(3) 0.2715(3) 0.0860(15) Uani 1 1 d . . .
C8A C -0.4433(5) 1.0651(3) 0.2368(3) 0.0903(15) Uani 1 1 d . . .
C9A C -0.3447(4) 0.8434(3) 0.4056(2) 0.0843(14) Uani 1 1 d . . .
C10A C -0.3677(4) 0.7889(3) 0.4265(2) 0.0795(13) Uani 1 1 d . . .
C11A C -0.1063(6) 1.0290(4) 0.3689(5) 0.127(2) Uani 1 1 d . . .
O12A O -0.0690(4) 1.0768(3) 0.3355(3) 0.163(2) Uani 1 1 d . . .
O13A O -0.0703(5) 1.0015(3) 0.4130(3) 0.166(2) Uani 1 1 d . . .
C14A C 0.0227(11) 1.0342(10) 0.4139(12) 0.403(15) Uani 1 1 d . . .
H14A H 0.0513 1.0131 0.4462 0.605 Uiso 1 1 calc R . .
H14B H 0.0087 1.0824 0.4220 0.605 Uiso 1 1 calc R . .
H14C H 0.0689 1.0285 0.3740 0.605 Uiso 1 1 calc R . .
C1B C -0.2605(4) 0.4707(2) 0.2671(2) 0.0720(12) Uani 1 1 d . . .
C2B C -0.1910(4) 0.4154(2) 0.2626(2) 0.0764(13) Uani 1 1 d . . .
H2BA H -0.1668 0.4016 0.2975 0.092 Uiso 1 1 calc R . .
C3B C -0.1573(4) 0.3806(2) 0.2072(2) 0.0735(12) Uani 1 1 d . . .
C4B C -0.1942(4) 0.4010(3) 0.1549(2) 0.0792(13) Uani 1 1 d . . .
H4BA H -0.1721 0.3774 0.1176 0.095 Uiso 1 1 calc R . .
C5B C -0.2632(4) 0.4559(2) 0.1584(2) 0.0746(13) Uani 1 1 d . . .
C6B C -0.2971(4) 0.4894(2) 0.2147(2) 0.0736(12) Uani 1 1 d . . .
H6BA H -0.3455 0.5252 0.2175 0.088 Uiso 1 1 calc R . .
C7B C -0.2987(4) 0.4795(3) 0.1045(2) 0.0857(14) Uani 1 1 d . . .
C8B C -0.3288(4) 0.5015(3) 0.0606(3) 0.0916(15) Uani 1 1 d . . .
C9B C -0.2950(4) 0.5095(2) 0.3233(2) 0.0751(13) Uani 1 1 d . . .
C10B C -0.3244(4) 0.5455(2) 0.3673(2) 0.0732(12) Uani 1 1 d . . .
C11B C -0.0840(5) 0.3220(3) 0.2008(3) 0.0912(15) Uani 1 1 d . . .
O12B O -0.0474(3) 0.2929(2) 0.1531(2) 0.1210(14) Uani 1 1 d . . .
O13B O -0.0601(4) 0.3049(2) 0.2541(2) 0.1297(16) Uani 1 1 d . . .
C14B C 0.0119(8) 0.2459(5) 0.2530(4) 0.186(4) Uani 1 1 d . . .
H14D H 0.0242 0.2385 0.2940 0.279 Uiso 1 1 calc R . .
H14E H 0.0733 0.2553 0.2236 0.279 Uiso 1 1 calc R . .
H14F H -0.0150 0.2054 0.2407 0.279 Uiso 1 1 calc R . .
C1C C -0.8299(4) 0.6062(2) 0.5118(2) 0.0762(13) Uani 1 1 d . . .
C2C C -0.8910(4) 0.5851(3) 0.5677(2) 0.0852(14) Uani 1 1 d . . .
H2CA H -0.8646 0.5774 0.6028 0.102 Uiso 1 1 calc R . .
C3C C -0.9907(4) 0.5752(3) 0.5720(2) 0.0891(15) Uani 1 1 d . . .
C4C C -1.0303(4) 0.5853(3) 0.5201(2) 0.0921(16) Uani 1 1 d . . .
H4CA H -1.0975 0.5782 0.5232 0.111 Uiso 1 1 calc R . .
C5C C -0.9708(4) 0.6057(3) 0.4636(2) 0.0867(15) Uani 1 1 d . . .
C6C C -0.8708(4) 0.6167(3) 0.4603(2) 0.0813(14) Uani 1 1 d . . .
H6CA H -0.8306 0.6315 0.4225 0.098 Uiso 1 1 calc R . .
C7C C -1.0106(4) 0.6173(3) 0.4095(3) 0.0972(16) Uani 1 1 d . . .
C8C C -1.0413(4) 0.6294(3) 0.3636(3) 0.0994(17) Uani 1 1 d . . .
C9C C -0.7265(5) 0.6179(3) 0.5062(2) 0.0819(14) Uani 1 1 d . . .
C10C C -0.6399(5) 0.6293(2) 0.5002(2) 0.0793(13) Uani 1 1 d . . .
C11C C -1.0599(6) 0.5550(4) 0.6317(3) 0.115(2) Uani 1 1 d . . .
O12C O -1.0166(3) 0.5515(3) 0.67972(18) 0.1345(17) Uani 1 1 d . . .
O13C O -1.1450(4) 0.5418(4) 0.6359(2) 0.167(2) Uani 1 1 d . . .
C14C C -1.0787(7) 0.5327(6) 0.7402(3) 0.182(4) Uani 1 1 d . . .
H14G H -1.0400 0.5323 0.7713 0.273 Uiso 1 1 calc R . .
H14H H -1.1029 0.4877 0.7381 0.273 Uiso 1 1 calc R . .
H14I H -1.1342 0.5656 0.7512 0.273 Uiso 1 1 calc R . .
C1D C -0.7156(4) 1.0949(3) 0.0517(3) 0.0878(15) Uani 1 1 d . . .
C2D C -0.7554(4) 1.1621(3) 0.0510(2) 0.0870(15) Uani 1 1 d . . .
H2DA H -0.8007 1.1733 0.0263 0.104 Uiso 1 1 calc R . .
C3D C -0.7291(4) 1.2129(3) 0.0864(2) 0.0881(15) Uani 1 1 d . . .
C4D C -0.6622(5) 1.1961(3) 0.1233(3) 0.0933(16) Uani 1 1 d . . .
H4DA H -0.6453 1.2295 0.1478 0.112 Uiso 1 1 calc R . .
C5D C -0.6206(4) 1.1299(3) 0.1238(3) 0.0924(16) Uani 1 1 d . . .
C6D C -0.6480(5) 1.0792(3) 0.0879(3) 0.0972(16) Uani 1 1 d . . .
H6DA H -0.6202 1.0346 0.0885 0.117 Uiso 1 1 calc R . .
C7D C -0.5532(5) 1.1101(3) 0.1637(3) 0.0991(17) Uani 1 1 d . . .
C8D C -0.5009(5) 1.0906(3) 0.1978(3) 0.0955(16) Uani 1 1 d . . .
C9D C -0.7462(5) 1.0413(3) 0.0178(3) 0.0941(16) Uani 1 1 d . . .
C10D C -0.7710(4) 0.9950(3) -0.0078(3) 0.0909(15) Uani 1 1 d . . .
C11D C -0.7744(5) 1.2837(3) 0.0881(3) 0.0970(17) Uani 1 1 d . . .
O12D O -0.7708(4) 1.3243(2) 0.1279(2) 0.1374(17) Uani 1 1 d . . .
O13D O -0.8201(3) 1.2971(2) 0.04318(19) 0.1122(13) Uani 1 1 d . . .
C14D C -0.8687(6) 1.3645(3) 0.0410(4) 0.140(3) Uani 1 1 d . . .
H14J H -0.8978 1.3681 0.0053 0.210 Uiso 1 1 calc R . .
H14K H -0.8204 1.3990 0.0376 0.210 Uiso 1 1 calc R . .
H14L H -0.9200 1.3713 0.0785 0.210 Uiso 1 1 calc R . .
C1E C -0.5400(4) 0.6630(3) -0.1227(2) 0.0775(13) Uani 1 1 d . . .
C2E C -0.5132(4) 0.6322(3) -0.1809(2) 0.0823(14) Uani 1 1 d . . .
H2EA H -0.5402 0.6501 -0.2135 0.099 Uiso 1 1 calc R . .
C4E C -0.4071(4) 0.5489(3) -0.1431(2) 0.0855(14) Uani 1 1 d . . .
H4EA H -0.3628 0.5105 -0.1498 0.103 Uiso 1 1 calc R . .
C5E C -0.4322(4) 0.5787(3) -0.0849(2) 0.0799(14) Uani 1 1 d . . .
C3E C -0.4470(4) 0.5755(3) -0.1912(2) 0.0798(13) Uani 1 1 d . . .
C7E C -0.3930(4) 0.5504(3) -0.0335(3) 0.0941(16) Uani 1 1 d . . .
C8E C -0.3634(4) 0.5276(3) 0.0100(3) 0.0909(15) Uani 1 1 d . . .
C9E C -0.6114(4) 0.7201(3) -0.1120(2) 0.0867(15) Uani 1 1 d . . .
C6E C -0.4986(4) 0.6358(3) -0.0751(2) 0.0871(15) Uani 1 1 d . . .
H6EA H -0.5155 0.6561 -0.0360 0.104 Uiso 1 1 calc R . .
C10E C -0.6744(4) 0.7664(3) -0.1017(2) 0.0855(14) Uani 1 1 d . . .
C11E C -0.4248(5) 0.5437(4) -0.2538(3) 0.0977(17) Uani 1 1 d . . .
O12E O -0.3643(3) 0.4879(2) -0.25693(18) 0.1185(13) Uani 1 1 d . . .
O13E O -0.4581(4) 0.5645(3) -0.2962(2) 0.155(2) Uani 1 1 d . . .
C14E C -0.3416(6) 0.4514(5) -0.3166(3) 0.162(3) Uani 1 1 d . . .
H14M H -0.2967 0.4124 -0.3142 0.243 Uiso 1 1 calc R . .
H14N H -0.3110 0.4819 -0.3499 0.243 Uiso 1 1 calc R . .
H14O H -0.4023 0.4360 -0.3247 0.243 Uiso 1 1 calc R . .
C1F C -1.1294(4) 0.7407(2) 0.1139(2) 0.0751(13) Uani 1 1 d . . .
C2F C -1.2246(4) 0.7219(3) 0.1122(2) 0.0804(14) Uani 1 1 d . . .
H2FA H -1.2500 0.7346 0.0776 0.096 Uiso 1 1 calc R . .
C3F C -1.2819(4) 0.6850(3) 0.1605(2) 0.0798(13) Uani 1 1 d . . .
C4F C -1.2442(4) 0.6651(3) 0.2115(2) 0.0797(13) Uani 1 1 d . . .
H4FA H -1.2828 0.6400 0.2442 0.096 Uiso 1 1 calc R . .
C5F C -1.1493(4) 0.6822(3) 0.2144(2) 0.0807(14) Uani 1 1 d . . .
C6F C -1.0933(4) 0.7202(3) 0.1658(2) 0.0810(14) Uani 1 1 d . . .
H6FA H -1.0299 0.7324 0.1681 0.097 Uiso 1 1 calc R . .
C7F C -1.1100(4) 0.6611(3) 0.2668(3) 0.0899(15) Uani 1 1 d . . .
C8F C -1.0771(4) 0.6450(3) 0.3119(3) 0.0966(16) Uani 1 1 d . . .
C9F C -1.0675(4) 0.7798(3) 0.0654(2) 0.0791(13) Uani 1 1 d . . .
C10F C -1.0103(4) 0.8105(3) 0.0266(2) 0.0808(14) Uani 1 1 d . . .
C11F C -1.3847(5) 0.6645(3) 0.1614(4) 0.0983(17) Uani 1 1 d . . .
O12F O -1.4376(3) 0.6369(3) 0.2039(3) 0.1281(16) Uani 1 1 d . . .
O13F O -1.4100(3) 0.6827(2) 0.1085(2) 0.1245(14) Uani 1 1 d . . .
C14F C -1.5123(6) 0.6642(6) 0.1087(5) 0.193(4) Uani 1 1 d . . .
H14P H -1.5275 0.6780 0.0694 0.289 Uiso 1 1 calc R . .
H14Q H -1.5588 0.6872 0.1422 0.289 Uiso 1 1 calc R . .
H14R H -1.5171 0.6152 0.1144 0.289 Uiso 1 1 calc R . .
C1G C -0.3926(3) 0.7185(2) 0.4493(2) 0.0693(12) Uani 1 1 d . . .
C2G C -0.3530(4) 0.7001(2) 0.5077(2) 0.0783(13) Uani 1 1 d . . .
H2GA H -0.2812 0.7040 0.4981 0.094 Uiso 1 1 calc R . .
H2GB H -0.3828 0.7320 0.5408 0.094 Uiso 1 1 calc R . .
C3G C -0.3444(4) 0.6677(2) 0.3974(2) 0.0712(12) Uani 1 1 d . . .
H3GA H -0.2726 0.6720 0.3866 0.085 Uiso 1 1 calc R . .
H3GB H -0.3693 0.6788 0.3603 0.085 Uiso 1 1 calc R . .
C4G C -0.5068(4) 0.7116(2) 0.4651(2) 0.0720(12) Uani 1 1 d . . .
H4GA H -0.5384 0.7436 0.4977 0.086 Uiso 1 1 calc R . .
H4GB H -0.5324 0.7228 0.4282 0.086 Uiso 1 1 calc R . .
C5G C -0.3785(4) 0.6272(2) 0.5293(2) 0.0754(13) Uani 1 1 d . . .
H5GA H -0.3531 0.6163 0.5668 0.090 Uiso 1 1 calc R . .
C6G C -0.4908(4) 0.6215(2) 0.5458(2) 0.0756(13) Uani 1 1 d . . .
H6GA H -0.5212 0.6536 0.5785 0.091 Uiso 1 1 calc R . .
H6GB H -0.5071 0.5752 0.5612 0.091 Uiso 1 1 calc R . .
C7G C -0.3289(4) 0.5768(2) 0.4783(2) 0.0732(12) Uani 1 1 d . . .
H7GA H -0.3440 0.5300 0.4926 0.088 Uiso 1 1 calc R . .
H7GB H -0.2570 0.5803 0.4689 0.088 Uiso 1 1 calc R . .
C8G C -0.5315(3) 0.6376(2) 0.48738(19) 0.0665(11) Uani 1 1 d . . .
C9G C -0.3677(3) 0.5934(2) 0.41868(19) 0.0664(11) Uani 1 1 d . . .
C10G C -0.4811(3) 0.5880(2) 0.4353(2) 0.0693(12) Uani 1 1 d . . .
H10A H -0.4972 0.5412 0.4487 0.083 Uiso 1 1 calc R . .
H10B H -0.5068 0.5985 0.3983 0.083 Uiso 1 1 calc R . .
C1H C -0.8055(4) 0.9369(2) -0.0381(2) 0.0799(13) Uani 1 1 d . . .
C2H C -0.8401(4) 0.9605(2) -0.0968(2) 0.0847(14) Uani 1 1 d . . .
H2HA H -0.8940 0.9955 -0.0861 0.102 Uiso 1 1 calc R . .
H2HB H -0.7853 0.9805 -0.1269 0.102 Uiso 1 1 calc R . .
C3H C -0.7193(4) 0.8816(3) -0.0564(2) 0.0856(14) Uani 1 1 d . . .
H3HA H -0.6635 0.9013 -0.0858 0.103 Uiso 1 1 calc R . .
H3HB H -0.6967 0.8659 -0.0194 0.103 Uiso 1 1 calc R . .
C4H C -0.8932(4) 0.9049(2) 0.0091(2) 0.0806(13) Uani 1 1 d . . .
H4HA H -0.9476 0.9393 0.0210 0.097 Uiso 1 1 calc R . .
H4HB H -0.8717 0.8896 0.0466 0.097 Uiso 1 1 calc R . .
C5H C -0.9637(4) 0.8686(3) -0.0793(2) 0.0802(13) Uani 1 1 d . . .
H5HA H -0.9874 0.8303 -0.0982 0.096 Uiso 1 1 calc R . .
H5HB H -1.0182 0.9030 -0.0682 0.096 Uiso 1 1 calc R . .
C6H C -0.7906(4) 0.8454(2) -0.1446(2) 0.0805(14) Uani 1 1 d . . .
H6HA H -0.7359 0.8652 -0.1749 0.097 Uiso 1 1 calc R . .
H6HB H -0.8130 0.8068 -0.1637 0.097 Uiso 1 1 calc R . .
C7H C -0.8762(4) 0.8995(3) -0.1258(2) 0.0819(14) Uani 1 1 d . . .
H7HA H -0.8984 0.9155 -0.1633 0.098 Uiso 1 1 calc R . .
C8H C -0.7549(4) 0.8205(2) -0.0862(2) 0.0751(13) Uani 1 1 d . . .
C9H C -0.8428(4) 0.7891(2) -0.0390(2) 0.0765(13) Uani 1 1 d . . .
H9HA H -0.8653 0.7501 -0.0577 0.092 Uiso 1 1 calc R . .
H9HB H -0.8210 0.7726 -0.0020 0.092 Uiso 1 1 calc R . .
C10H C -0.9295(4) 0.8434(2) -0.0204(2) 0.0746(13) Uani 1 1 d . . .

loop_
_atom_site_aniso_label
_atom_site_aniso_U_11
_atom_site_aniso_U_22
_atom_site_aniso_U_33
_atom_site_aniso_U_23
_atom_site_aniso_U_13
_atom_site_aniso_U_12
C1L 0.34(7) 0.22(4) 0.26(5) 0.03(4) -0.04(5) 0.09(5)
C2L 0.24(4) 0.13(2) 0.21(3) 0.06(2) 0.00(3) 0.05(2)
C3L 0.19(3) 0.14(2) 0.20(2) 0.08(2) 0.03(2) 0.016(19)
C4L 0.19(3) 0.19(3) 0.23(3) 0.03(2) 0.01(3) 0.07(2)
C5L 0.17(3) 0.27(4) 0.24(4) 0.00(3) -0.05(3) 0.01(3)
C6L 0.22(5) 0.41(7) 0.38(7) 0.09(6) -0.11(5) -0.03(5)
C1K 0.168(15) 0.164(15) 0.168(16) 0.013(11) -0.034(12) -0.014(12)
C2K 0.26(3) 0.28(3) 0.25(3) 0.01(2) 0.01(2) 0.04(3)
C3K 0.24(3) 0.28(3) 0.24(3) 0.04(2) -0.01(2) 0.03(2)
C4K 0.27(3) 0.28(3) 0.26(3) 0.04(2) -0.01(2) 0.03(2)
C5K 0.22(2) 0.33(3) 0.19(2) 0.06(2) -0.044(18) 0.01(2)
C6K 0.124(16) 0.45(5) 0.30(3) -0.02(4) -0.09(2) 0.00(2)
C1P 0.180(8) 0.101(5) 0.099(5) -0.020(4) -0.015(6) 0.031(5)
C2P 0.173(9) 0.130(7) 0.170(9) -0.047(7) -0.043(8) 0.019(6)
C3P 0.245(15) 0.134(9) 0.173(10) -0.052(8) -0.090(11) 0.060(10)
C4P 0.292(17) 0.099(8) 0.126(7) -0.014(6) -0.027(10) 0.043(9)
C5P 0.264(13) 0.072(5) 0.141(9) -0.019(5) 0.054(9) -0.002(7)
C6P 0.178(8) 0.099(5) 0.114(6) -0.026(5) 0.008(6) 0.011(5)
C7P 0.317(14) 0.158(8) 0.118(6) 0.010(6) -0.045(7) 0.048(8)
C8P 0.312(17) 0.259(15) 0.40(2) -0.132(15) -0.239(19) 0.087(13)
C9P 0.55(3) 0.125(8) 0.260(14) -0.015(8) 0.211(18) -0.028(12)
C1Q 0.172(11) 0.29(2) 0.207(14) -0.033(14) 0.038(11) -0.050(12)
C2Q 0.164(11) 0.30(2) 0.197(14) -0.065(14) 0.024(9) -0.031(13)
C3Q 0.162(10) 0.257(15) 0.132(9) -0.035(10) -0.032(8) -0.022(10)
C4Q 0.162(9) 0.198(10) 0.152(9) -0.016(9) -0.074(8) -0.015(8)
C5Q 0.148(8) 0.196(11) 0.151(9) -0.024(9) -0.050(7) -0.047(8)
C6Q 0.205(12) 0.176(11) 0.191(12) -0.006(9) -0.079(10) -0.026(9)
C7Q 0.255(17) 0.249(17) 0.47(3) -0.070(18) -0.009(18) 0.054(14)
C8Q 0.304(17) 0.323(17) 0.146(9) 0.053(11) -0.051(10) -0.091(14)
C9Q 0.200(10) 0.272(14) 0.189(10) -0.064(10) -0.009(9) -0.020(9)
C1R 0.62(3) 0.157(14) 0.34(2) -0.058(17) 0.15(3) -0.081(19)
C2R 0.50(3) 0.216(15) 0.264(18) -0.103(14) 0.05(2) -0.077(17)
C3R 0.49(3) 0.298(18) 0.225(16) 0.000(14) -0.178(18) -0.018(19)
C4R 0.67(3) 0.281(18) 0.268(19) -0.013(15) -0.22(2) 0.01(2)
C5R 0.78(4) 0.29(2) 0.218(18) 0.018(15) -0.16(2) 0.01(3)
C6R 0.64(4) 0.26(2) 0.36(3) -0.03(2) 0.02(3) -0.04(3)
C7R 0.69(5) 0.27(2) 0.67(5) -0.19(3) 0.33(4) -0.20(3)
C8R 0.41(2) 0.45(3) 0.174(12) 0.119(15) -0.107(14) -0.07(2)
C9R 1.20(7) 0.41(3) 0.40(3) -0.01(2) -0.54(4) 0.10(4)
C1S 0.53(3) 0.36(2) 0.30(2) 0.171(18) 0.10(2) -0.01(2)
C2S 0.56(4) 0.35(2) 0.27(2) 0.07(2) 0.06(2) 0.06(3)
C3S 0.57(3) 0.29(2) 0.25(2) -0.058(18) 0.06(3) 0.11(3)
C4S 0.54(3) 0.226(15) 0.178(14) 0.030(11) 0.04(2) 0.12(2)
C5S 0.48(3) 0.30(2) 0.25(2) 0.086(16) 0.08(2) 0.04(2)
C6S 0.47(3) 0.34(2) 0.29(2) 0.129(16) 0.074(19) -0.05(2)
C7S 0.55(4) 0.59(4) 0.48(4) 0.28(3) 0.11(3) -0.18(4)
C8S 0.75(6) 0.221(17) 0.27(2) -0.075(15) 0.11(3) 0.12(3)
C9S 0.57(4) 0.34(2) 0.29(2) 0.149(19) -0.07(2) -0.04(2)
C1A 0.089(4) 0.070(3) 0.082(3) 0.000(3) -0.020(3) -0.007(3)
C2A 0.095(4) 0.074(3) 0.104(4) 0.004(3) -0.043(3) -0.014(3)
C3A 0.086(4) 0.068(3) 0.110(4) -0.009(3) -0.034(3) -0.019(3)
C4A 0.092(4) 0.068(3) 0.090(3) 0.002(3) -0.023(3) -0.010(3)
C5A 0.085(4) 0.072(3) 0.077(3) 0.001(2) -0.021(3) -0.008(3)
C6A 0.083(3) 0.074(3) 0.085(3) 0.004(3) -0.022(3) -0.016(3)
C7A 0.091(4) 0.080(3) 0.087(4) 0.003(3) -0.022(3) -0.009(3)
C8A 0.094(4) 0.091(4) 0.090(4) 0.004(3) -0.028(4) -0.011(3)
C9A 0.096(4) 0.070(3) 0.088(3) 0.002(3) -0.021(3) -0.011(3)
C10A 0.096(4) 0.067(3) 0.077(3) 0.000(3) -0.023(3) -0.015(3)
C11A 0.119(6) 0.097(5) 0.171(7) 0.000(5) -0.045(6) -0.024(4)
O12A 0.130(4) 0.126(4) 0.251(6) 0.031(4) -0.076(4) -0.051(3)
O13A 0.169(5) 0.137(4) 0.235(6) 0.027(4) -0.129(5) -0.044(4)
C14A 0.212(13) 0.39(2) 0.69(4) -0.20(3) -0.23(2) -0.067(15)
C1B 0.087(3) 0.068(3) 0.060(3) -0.005(2) -0.015(2) -0.009(3)
C2B 0.096(4) 0.072(3) 0.065(3) -0.004(2) -0.028(3) -0.002(3)
C3B 0.086(3) 0.068(3) 0.068(3) -0.008(2) -0.021(3) -0.002(2)
C4B 0.096(4) 0.085(3) 0.059(3) -0.009(2) -0.022(3) -0.005(3)
C5B 0.087(3) 0.081(3) 0.061(3) -0.005(2) -0.027(3) -0.003(3)
C6B 0.079(3) 0.078(3) 0.067(3) 0.000(2) -0.022(3) -0.005(2)
C7B 0.094(4) 0.095(4) 0.071(3) 0.000(3) -0.027(3) -0.002(3)
C8B 0.095(4) 0.110(4) 0.071(3) -0.003(3) -0.026(3) 0.007(3)
C9B 0.091(4) 0.074(3) 0.061(3) -0.004(3) -0.019(3) -0.004(3)
C10B 0.084(3) 0.069(3) 0.067(3) 0.001(3) -0.018(3) -0.007(2)
C11B 0.109(4) 0.084(4) 0.087(4) -0.014(3) -0.036(3) 0.007(3)
O12B 0.142(4) 0.115(3) 0.111(3) -0.039(3) -0.045(3) 0.038(3)
O13B 0.164(4) 0.127(3) 0.102(3) -0.005(2) -0.051(3) 0.054(3)
C14B 0.228(10) 0.176(8) 0.159(7) 0.000(6) -0.081(7) 0.109(7)
C1C 0.076(4) 0.084(3) 0.071(3) 0.004(2) -0.022(3) -0.008(2)
C2C 0.088(4) 0.106(4) 0.066(3) 0.010(3) -0.026(3) -0.020(3)
C3C 0.086(4) 0.113(4) 0.071(3) 0.011(3) -0.021(3) -0.022(3)
C4C 0.079(4) 0.130(5) 0.074(3) 0.009(3) -0.028(3) -0.020(3)
C5C 0.082(4) 0.111(4) 0.072(3) 0.003(3) -0.029(3) -0.007(3)
C6C 0.084(4) 0.090(3) 0.065(3) 0.005(2) -0.009(3) -0.004(3)
C7C 0.089(4) 0.129(5) 0.075(4) 0.011(3) -0.023(3) -0.011(3)
C8C 0.094(4) 0.139(5) 0.069(3) 0.019(3) -0.025(3) -0.018(3)
C9C 0.080(4) 0.085(3) 0.079(3) 0.001(3) -0.016(3) -0.005(3)
C10C 0.090(4) 0.078(3) 0.069(3) -0.003(2) -0.017(3) -0.008(3)
C11C 0.102(5) 0.168(6) 0.077(4) 0.023(4) -0.015(4) -0.043(4)
O12C 0.131(4) 0.211(5) 0.069(2) 0.034(3) -0.028(2) -0.070(3)
O13C 0.110(4) 0.292(7) 0.100(3) 0.041(4) -0.018(3) -0.073(4)
C14C 0.186(8) 0.286(11) 0.076(4) 0.056(6) -0.023(5) -0.096(8)
C1D 0.103(4) 0.079(4) 0.088(3) 0.001(3) -0.032(3) -0.012(3)
C2D 0.103(4) 0.084(4) 0.083(3) 0.003(3) -0.038(3) -0.011(3)
C3D 0.105(4) 0.081(4) 0.085(3) 0.003(3) -0.032(3) -0.019(3)
C4D 0.115(4) 0.086(4) 0.090(4) 0.004(3) -0.042(3) -0.021(3)
C5D 0.099(4) 0.097(4) 0.089(4) 0.010(3) -0.037(3) -0.013(3)
C6D 0.112(4) 0.082(4) 0.103(4) 0.006(3) -0.038(4) -0.004(3)
C7D 0.101(5) 0.102(4) 0.101(4) 0.002(3) -0.034(4) -0.017(3)
C8D 0.092(4) 0.105(4) 0.095(4) 0.013(3) -0.033(4) -0.015(3)
C9D 0.120(5) 0.075(3) 0.092(4) -0.010(3) -0.033(3) -0.004(3)
C10D 0.107(4) 0.078(4) 0.087(4) -0.006(3) -0.022(3) 0.000(3)
C11D 0.129(5) 0.077(4) 0.091(4) -0.006(3) -0.037(4) -0.008(3)
O12D 0.195(5) 0.096(3) 0.143(4) -0.030(3) -0.081(4) -0.001(3)
O13D 0.151(4) 0.095(3) 0.102(3) -0.003(2) -0.056(3) 0.010(2)
C14D 0.172(7) 0.092(4) 0.160(6) -0.005(4) -0.056(5) 0.028(4)
C1E 0.080(3) 0.082(3) 0.067(3) 0.002(2) -0.014(3) 0.010(3)
C2E 0.082(3) 0.094(4) 0.071(3) 0.009(3) -0.020(3) 0.003(3)
C4E 0.086(4) 0.093(4) 0.078(3) -0.010(3) -0.023(3) 0.009(3)
C5E 0.081(3) 0.094(4) 0.068(3) 0.009(3) -0.026(3) 0.005(3)
C3E 0.081(3) 0.097(4) 0.065(3) -0.005(3) -0.025(3) 0.007(3)
C7E 0.096(4) 0.110(4) 0.078(4) 0.001(3) -0.027(3) 0.011(3)
C8E 0.097(4) 0.106(4) 0.073(3) 0.001(3) -0.031(3) 0.011(3)
C9E 0.093(4) 0.090(4) 0.075(3) 0.005(3) -0.018(3) 0.007(3)
C6E 0.100(4) 0.095(4) 0.064(3) -0.002(3) -0.019(3) 0.007(3)
C10E 0.097(4) 0.086(4) 0.072(3) 0.003(3) -0.017(3) -0.001(3)
C11E 0.089(4) 0.123(5) 0.083(4) -0.020(4) -0.025(3) 0.009(4)
O12E 0.121(3) 0.138(4) 0.096(3) -0.043(3) -0.023(2) 0.011(3)
O13E 0.170(5) 0.216(5) 0.083(3) -0.025(3) -0.053(3) 0.053(4)
C14E 0.157(7) 0.206(8) 0.123(6) -0.082(6) -0.027(5) 0.001(6)
C1F 0.078(4) 0.082(3) 0.063(3) 0.004(2) -0.015(3) 0.004(3)
C2F 0.085(4) 0.089(3) 0.071(3) -0.009(3) -0.029(3) 0.011(3)
C3F 0.073(4) 0.085(3) 0.080(3) -0.004(3) -0.015(3) -0.002(3)
C4F 0.079(4) 0.089(3) 0.070(3) 0.003(2) -0.014(3) -0.006(3)
C5F 0.073(4) 0.107(4) 0.065(3) 0.009(3) -0.021(3) -0.008(3)
C6F 0.070(3) 0.109(4) 0.063(3) 0.009(3) -0.015(3) -0.008(3)
C7F 0.082(4) 0.117(4) 0.068(3) 0.015(3) -0.013(3) -0.013(3)
C8F 0.085(4) 0.134(5) 0.071(3) 0.019(3) -0.019(3) -0.013(3)
C9F 0.089(4) 0.092(3) 0.054(3) 0.010(3) -0.015(3) -0.002(3)
C10F 0.094(4) 0.089(3) 0.061(3) 0.001(3) -0.023(3) 0.004(3)
C11F 0.083(5) 0.111(5) 0.105(5) -0.013(4) -0.031(4) 0.008(4)
O12F 0.088(3) 0.135(4) 0.161(4) 0.019(3) -0.027(3) -0.019(3)
O13F 0.100(3) 0.160(4) 0.125(4) -0.022(3) -0.047(3) -0.004(3)
C14F 0.099(6) 0.281(12) 0.218(9) -0.092(9) -0.067(6) -0.001(6)
C1G 0.074(3) 0.068(3) 0.068(3) -0.002(2) -0.019(2) -0.012(2)
C2G 0.091(3) 0.081(3) 0.071(3) -0.007(2) -0.034(3) -0.010(3)
C3G 0.078(3) 0.071(3) 0.064(3) 0.001(2) -0.017(2) -0.007(2)
C4G 0.083(3) 0.064(3) 0.069(3) 0.000(2) -0.018(2) -0.005(2)
C5G 0.094(4) 0.080(3) 0.057(3) 0.002(2) -0.030(3) -0.005(3)
C6G 0.093(4) 0.076(3) 0.056(3) -0.003(2) -0.013(2) -0.005(3)
C7G 0.077(3) 0.076(3) 0.071(3) 0.003(2) -0.027(2) -0.002(2)
C8G 0.068(3) 0.072(3) 0.060(3) -0.003(2) -0.014(2) -0.010(2)
C9G 0.076(3) 0.068(3) 0.055(2) -0.002(2) -0.014(2) -0.007(2)
C10G 0.080(3) 0.071(3) 0.062(3) 0.000(2) -0.025(2) -0.010(2)
C1H 0.095(4) 0.069(3) 0.077(3) -0.004(2) -0.022(3) -0.002(3)
C2H 0.105(4) 0.071(3) 0.076(3) 0.006(2) -0.019(3) -0.002(3)
C3H 0.093(4) 0.086(3) 0.080(3) 0.000(3) -0.025(3) 0.001(3)
C4H 0.096(4) 0.078(3) 0.065(3) -0.002(2) -0.017(3) 0.005(3)
C5H 0.090(4) 0.088(3) 0.066(3) 0.004(2) -0.025(3) 0.004(3)
C6H 0.098(4) 0.079(3) 0.061(3) 0.006(2) -0.012(3) -0.001(3)
C7H 0.100(4) 0.084(3) 0.063(3) 0.011(2) -0.024(3) 0.001(3)
C8H 0.085(3) 0.069(3) 0.069(3) -0.002(2) -0.015(3) 0.006(3)
C9H 0.095(4) 0.071(3) 0.063(3) 0.003(2) -0.021(3) 0.001(3)
C10H 0.081(3) 0.078(3) 0.063(3) 0.002(2) -0.015(2) 0.001(3)

loop_
_atom_type_symbol
_atom_type_description
_atom_type_scat_dispersion_real
_atom_type_scat_dispersion_imag
_atom_type_scat_source
C C 0.0033 0.0016 'International Tables Vol C Tables 4.2.6.8 and 6.1.1.4'
H H 0.0000 0.0000 'International Tables Vol C Tables 4.2.6.8 and 6.1.1.4'
N N 0.0061 0.0033 'International Tables Vol C Tables 4.2.6.8 and 6.1.1.4'
O O 0.0106 0.0060 'International Tables Vol C Tables 4.2.6.8 and 6.1.1.4'

loop_
_geom_angle_atom_site_label_1
_geom_angle_atom_site_label_2
_geom_angle_atom_site_label_3
_geom_angle
C1L C2L C3L 103(3)
C4L C3L C2L 107(2)
C5L C4L C3L 112(3)
C4L C5L C6L 115(4)
C3K C2K C1K 117(4)
C2K C3K C4K 112(3)
C5K C4K C3K 109(2)
C6K C5K C4K 125(3)
C2P C1P C6P 118.8(9)
C2P C1P C7P 120.5(12)
C6P C1P C7P 120.7(11)
C3P C2P C1P 123.9(13)
C4P C3P C2P 119.2(14)
C4P C3P C8P 120.0(16)
C2P C3P C8P 120.8(18)
C3P C4P C5P 123.4(13)
C6P C5P C9P 121.1(18)
C6P C5P C4P 114.7(10)
C9P C5P C4P 124.3(18)
C1P C6P C5P 120.0(10)
C2Q C1Q C6Q 118.0(18)
C2Q C1Q C7Q 124.0(17)
C6Q C1Q C7Q 117.9(19)
C3Q C2Q C1Q 123.7(15)
C4Q C3Q C2Q 117.5(14)
C4Q C3Q C8Q 120.2(16)
C2Q C3Q C8Q 122.3(16)
C3Q C4Q C5Q 121.1(12)
C4Q C5Q C6Q 118.1(11)
C4Q C5Q C9Q 120.6(14)
C6Q C5Q C9Q 121.3(14)
C1Q C6Q C5Q 121.7(15)
C6R C1R C7R 118(2)
C6R C1R C2R 128(3)
C7R C1R C2R 114(3)
C3R C2R C1R 122(3)
C2R C3R C4R 113(2)
C2R C3R C8R 123(2)
C4R C3R C8R 124(2)
C3R C4R C5R 125(2)
C6R C5R C9R 103(2)
C6R C5R C4R 122(3)
C9R C5R C4R 129(3)
C1R C6R C5R 108(2)
C6S C1S C2S 133(3)
C6S C1S C7S 122(3)
C2S C1S C7S 105(2)
C3S C2S C1S 98(3)
C2S C3S C4S 141(4)
C2S C3S C8S 110(3)
C4S C3S C8S 109(3)
C3S C4S C5S 112(3)
C6S C5S C9S 130(3)
C6S C5S C4S 117(3)
C9S C5S C4S 113(3)
C5S C6S C1S 119(3)
C2A C1A C6A 117.8(5)
C2A C1A C9A 121.2(5)
C6A C1A C9A 120.9(5)
C3A C2A C1A 120.9(5)
C2A C3A C4A 120.5(5)
C2A C3A C11A 119.5(6)
C4A C3A C11A 120.0(6)
C5A C4A C3A 119.3(5)
C6A C5A C4A 119.8(5)
C6A C5A C7A 119.4(5)
C4A C5A C7A 120.8(5)
C5A C6A C1A 121.8(5)
C8A C7A C5A 175.4(6)
C7A C8A C8D 178.1(6)
C10A C9A C1A 178.9(6)
C9A C10A C1G 176.5(5)
O12A C11A O13A 123.8(7)
O12A C11A C3A 119.7(8)
O13A C11A C3A 116.5(7)
C11A O13A C14A 108.8(11)
C2B C1B C6B 118.4(4)
C2B C1B C9B 122.7(4)
C6B C1B C9B 118.9(4)
C3B C2B C1B 121.0(4)
C2B C3B C4B 119.6(4)
C2B C3B C11B 122.4(5)
C4B C3B C11B 118.0(4)
C5B C4B C3B 120.4(4)
C6B C5B C4B 119.1(4)
C6B C5B C7B 119.6(5)
C4B C5B C7B 121.3(4)
C5B C6B C1B 121.5(5)
C8B C7B C5B 177.6(6)
C7B C8B C8E 179.4(6)
C10B C9B C1B 175.5(5)
C9B C10B C9G 174.5(5)
O12B C11B O13B 122.4(5)
O12B C11B C3B 125.3(5)
O13B C11B C3B 112.3(5)
C11B O13B C14B 116.7(5)
C6C C1C C2C 118.5(5)
C6C C1C C9C 119.6(5)
C2C C1C C9C 121.9(4)
C1C C2C C3C 120.6(5)
C4C C3C C2C 120.3(5)
C4C C3C C11C 117.3(5)
C2C C3C C11C 122.4(5)
C3C C4C C5C 120.3(5)
C4C C5C C6C 118.8(4)
C4C C5C C7C 121.3(5)
C6C C5C C7C 119.9(5)
C1C C6C C5C 121.4(5)
C8C C7C C5C 177.1(6)
C7C C8C C8F 178.4(7)
C10C C9C C1C 178.1(6)
C9C C10C C8G 173.8(5)
O13C C11C O12C 123.5(6)
O13C C11C C3C 123.7(6)
O12C C11C C3C 112.8(6)
C11C O12C C14C 116.7(5)
C6D C1D C2D 118.7(5)
C6D C1D C9D 119.5(5)
C2D C1D C9D 121.7(5)
C3D C2D C1D 121.3(5)
C4D C3D C2D 119.3(5)
C4D C3D C11D 118.9(5)
C2D C3D C11D 121.8(6)
C5D C4D C3D 120.3(5)
C4D C5D C6D 119.8(6)
C4D C5D C7D 121.5(5)
C6D C5D C7D 118.6(6)
C1D C6D C5D 120.6(5)
C8D C7D C5D 176.3(6)
C7D C8D C8A 177.0(6)
C10D C9D C1D 176.7(6)
C9D C10D C1H 177.9(6)
O12D C11D O13D 123.7(6)
O12D C11D C3D 123.2(6)
O13D C11D C3D 113.0(5)
C11D O13D C14D 117.8(5)
C6E C1E C2E 118.5(5)
C6E C1E C9E 120.9(5)
C2E C1E C9E 120.5(5)
C3E C2E C1E 121.1(5)
C5E C4E C3E 120.5(5)
C4E C5E C6E 119.3(5)
C4E C5E C7E 121.3(5)
C6E C5E C7E 119.4(5)
C2E C3E C4E 119.6(5)
C2E C3E C11E 118.1(5)
C4E C3E C11E 122.3(5)
C8E C7E C5E 178.1(6)
C7E C8E C8B 179.6(7)
C10E C9E C1E 177.3(6)
C1E C6E C5E 121.0(5)
C9E C10E C8H 176.6(6)
O13E C11E O12E 123.2(6)
O13E C11E C3E 124.5(6)
O12E C11E C3E 112.3(6)
C11E O12E C14E 116.0(6)
C6F C1F C2F 117.8(4)
C6F C1F C9F 118.5(5)
C2F C1F C9F 123.7(4)
C3F C2F C1F 121.5(4)
C2F C3F C4F 119.7(5)
C2F C3F C11F 123.6(5)
C4F C3F C11F 116.7(5)
C5F C4F C3F 120.3(5)
C4F C5F C6F 119.2(4)
C4F C5F C7F 120.4(5)
C6F C5F C7F 120.4(5)
C5F C6F C1F 121.5(5)
C8F C7F C5F 178.2(6)
C7F C8F C8C 177.8(7)
C10F C9F C1F 175.4(5)
C9F C10F C10H 173.3(5)
O12F C11F O13F 124.2(6)
O12F C11F C3F 124.8(6)
O13F C11F C3F 111.0(6)
C11F O13F C14F 112.1(7)
C10A C1G C2G 111.0(4)
C10A C1G C3G 108.7(4)
C2G C1G C3G 108.9(4)
C10A C1G C4G 110.4(4)
C2G C1G C4G 109.1(4)
C3G C1G C4G 108.7(3)
C5G C2G C1G 109.7(4)
C1G C3G C9G 110.9(4)
C8G C4G C1G 109.8(4)
C2G C5G C6G 109.8(4)
C2G C5G C7G 110.0(4)
C6G C5G C7G 110.7(4)
C5G C6G C8G 109.4(4)
C5G C7G C9G 109.5(4)
C10C C8G C10G 107.7(4)
C10C C8G C4G 110.6(4)
C10G C8G C4G 108.8(3)
C10C C8G C6G 111.5(4)
C10G C8G C6G 109.5(4)
C4G C8G C6G 108.6(4)
C10B C9G C10G 108.4(4)
C10B C9G C3G 110.1(3)
C10G C9G C3G 108.3(4)
C10B C9G C7G 112.7(4)
C10G C9G C7G 108.3(3)
C3G C9G C7G 108.9(3)
C9G C10G C8G 111.3(3)
C10D C1H C2H 111.7(4)
C10D C1H C4H 108.7(4)
C2H C1H C4H 109.1(4)
C10D C1H C3H 109.5(4)
C2H C1H C3H 108.8(4)
C4H C1H C3H 109.0(4)
C7H C2H C1H 109.9(4)
C8H C3H C1H 110.0(4)
C1H C4H C10H 110.0(4)
C7H C5H C10H 109.2(4)
C7H C6H C8H 109.3(4)
C5H C7H C6H 110.3(4)
C5H C7H C2H 110.0(4)
C6H C7H C2H 109.6(5)
C10E C8H C3H 110.5(4)
C10E C8H C6H 111.1(4)
C3H C8H C6H 109.6(4)
C10E C8H C9H 107.5(4)
C3H C8H C9H 109.4(4)
C6H C8H C9H 108.7(4)
C10H C9H C8H 110.1(4)
C10F C10H C5H 112.5(4)
C10F C10H C9H 107.5(4)
C5H C10H C9H 109.1(4)
C10F C10H C4H 109.5(4)
C5H C10H C4H 108.9(4)
C9H C10H C4H 109.3(4)

loop_
_geom_bond_atom_site_label_1
_geom_bond_atom_site_label_2
_geom_bond_distance
C1L C2L 1.55(4)
C2L C3L 1.58(4)
C3L C4L 1.53(4)
C4L C5L 1.47(4)
C5L C6L 1.51(4)
C1K C2K 1.48(3)
C2K C3K 1.45(4)
C3K C4K 1.60(3)
C4K C5K 1.45(3)
C5K C6K 1.33(3)
C1P C2P 1.372(13)
C1P C6P 1.362(11)
C1P C7P 1.520(11)
C2P C3P 1.311(14)
C3P C4P 1.311(17)
C3P C8P 1.529(17)
C4P C5P 1.435(16)
C5P C6P 1.431(15)
C5P C9P 1.433(15)
C1Q C2Q 1.36(2)
C1Q C6Q 1.355(16)
C1Q C7Q 1.60(2)
C2Q C3Q 1.389(18)
C3Q C4Q 1.364(14)
C3Q C8Q 1.528(16)
C4Q C5Q 1.401(13)
C5Q C6Q 1.400(14)
C5Q C9Q 1.527(14)
C1R C6R 1.42(3)
C1R C7R 1.48(4)
C1R C2R 1.46(3)
C2R C3R 1.36(2)
C3R C4R 1.43(2)
C3R C8R 1.42(2)
C4R C5R 1.43(2)
C5R C6R 1.47(3)
C5R C9R 1.44(3)
C1S C6S 1.43(3)
C1S C2S 1.43(3)
C1S C7S 1.59(4)
C2S C3S 1.38(3)
C3S C4S 1.41(3)
C3S C8S 1.69(4)
C4S C5S 1.47(3)
C5S C6S 1.37(3)
C5S C9S 1.45(3)
C1A C2A 1.386(7)
C1A C6A 1.384(7)
C1A C9A 1.445(7)
C2A C3A 1.383(7)
C3A C4A 1.380(7)
C3A C11A 1.480(9)
C4A C5A 1.383(7)
C5A C6A 1.379(6)
C5A C7A 1.434(8)
C7A C8A 1.193(8)
C8A C8D 1.364(10)
C9A C10A 1.173(6)
C10A C1G 1.474(7)
C11A O12A 1.225(9)
C11A O13A 1.279(9)
O13A C14A 1.466(12)
C1B C2B 1.389(7)
C1B C6B 1.392(6)
C1B C9B 1.435(7)
C2B C3B 1.379(6)
C3B C4B 1.398(6)
C3B C11B 1.468(7)
C4B C5B 1.381(7)
C5B C6B 1.384(6)
C5B C7B 1.436(7)
C7B C8B 1.193(7)
C8B C8E 1.381(8)
C9B C10B 1.189(6)
C10B C9G 1.477(7)
C11B O12B 1.195(6)
C11B O13B 1.316(6)
O13B C14B 1.470(8)
C1C C6C 1.382(7)
C1C C2C 1.381(6)
C1C C9C 1.433(8)
C2C C3C 1.379(7)
C3C C4C 1.378(7)
C3C C11C 1.487(8)
C4C C5C 1.377(7)
C5C C6C 1.391(7)
C5C C7C 1.427(8)
C7C C8C 1.193(7)
C8C C8F 1.359(8)
C9C C10C 1.201(7)
C10C C8G 1.471(8)
C11C O13C 1.197(7)
C11C O12C 1.326(7)
O12C C14C 1.450(7)
C1D C6D 1.376(7)
C1D C2D 1.390(7)
C1D C9D 1.437(8)
C2D C3D 1.389(7)
C3D C4D 1.382(7)
C3D C11D 1.478(8)
C4D C5D 1.381(8)
C5D C6D 1.400(8)
C5D C7D 1.448(9)
C7D C8D 1.194(8)
C9D C10D 1.182(7)
C10D C1H 1.482(8)
C11D O12D 1.206(6)
C11D O13D 1.302(6)
O13D C14D 1.442(7)
C1E C6E 1.381(6)
C1E C2E 1.389(7)
C1E C9E 1.429(8)
C2E C3E 1.380(7)
C4E C5E 1.380(7)
C4E C3E 1.377(7)
C5E C6E 1.389(7)
C5E C7E 1.442(7)
C3E C11E 1.483(7)
C7E C8E 1.188(7)
C9E C10E 1.203(7)
C10E C8H 1.473(8)
C11E O13E 1.180(7)
C11E O12E 1.324(7)
O12E C14E 1.469(7)
C1F C6F 1.386(6)
C1F C2F 1.390(7)
C1F C9F 1.427(7)
C2F C3F 1.374(7)
C3F C4F 1.377(7)
C3F C11F 1.490(8)
C4F C5F 1.383(7)
C5F C6F 1.382(6)
C5F C7F 1.422(7)
C7F C8F 1.208(7)
C9F C10F 1.187(7)
C10F C10H 1.490(7)
C11F O12F 1.176(7)
C11F O13F 1.321(7)
O13F C14F 1.474(8)
C1G C2G 1.532(6)
C1G C3G 1.535(6)
C1G C4G 1.543(6)
C2G C5G 1.515(6)
C3G C9G 1.533(6)
C4G C8G 1.535(6)
C5G C6G 1.515(7)
C5G C7G 1.522(6)
C6G C8G 1.533(6)
C7G C9G 1.544(6)
C8G C10G 1.531(6)
C9G C10G 1.528(6)
C1H C2H 1.527(7)
C1H C4H 1.543(7)
C1H C3H 1.546(7)
C2H C7H 1.524(7)
C3H C8H 1.529(7)
C4H C10H 1.539(7)
C5H C7H 1.525(7)
C5H C10H 1.534(6)
C6H C7H 1.526(7)
C6H C8H 1.533(6)
C8H C9H 1.540(7)
C9H C10H 1.538(7)

loop_
_geom_torsion_atom_site_label_1
_geom_torsion_atom_site_label_2
_geom_torsion_atom_site_label_3
_geom_torsion_atom_site_label_4
_geom_torsion
C1L C2L C3L C4L -13(4)
C2L C3L C4L C5L -143(4)
C3L C4L C5L C6L -156(5)
C1K C2K C3K C4K 171(3)
C2K C3K C4K C5K -92(4)
C3K C4K C5K C6K -64(4)
C6P C1P C2P C3P 0.5(12)
C7P C1P C2P C3P -179.7(8)
C1P C2P C3P C4P 0.0(14)
C1P C2P C3P C8P 178.8(9)
C2P C3P C4P C5P 0.2(16)
C8P C3P C4P C5P -178.6(9)
C3P C4P C5P C6P -1.0(14)
C3P C4P C5P C9P 178.3(9)
C2P C1P C6P C5P -1.3(10)
C7P C1P C6P C5P 178.9(7)
C9P C5P C6P C1P -177.8(8)
C4P C5P C6P C1P 1.5(11)
C6Q C1Q C2Q C3Q 4(2)
C7Q C1Q C2Q C3Q 179.1(15)
C1Q C2Q C3Q C4Q -1(2)
C1Q C2Q C3Q C8Q -178.7(14)
C2Q C3Q C4Q C5Q -0.4(16)
C8Q C3Q C4Q C5Q 177.0(10)
C3Q C4Q C5Q C6Q 0.0(14)
C3Q C4Q C5Q C9Q -177.6(9)
C2Q C1Q C6Q C5Q -4(2)
C7Q C1Q C6Q C5Q -179.7(13)
C4Q C5Q C6Q C1Q 2.2(16)
C9Q C5Q C6Q C1Q 179.8(11)
C6R C1R C2R C3R 1(4)
C7R C1R C2R C3R -176(2)
C1R C2R C3R C4R -4(3)
C1R C2R C3R C8R -176.6(18)
C2R C3R C4R C5R 12(3)
C8R C3R C4R C5R -176(2)
C3R C4R C5R C6R -16(5)
C3R C4R C5R C9R -166(3)
C7R C1R C6R C5R 173(2)
C2R C1R C6R C5R -4(5)
C9R C5R C6R C1R 167(2)
C4R C5R C6R C1R 11(5)
C6S C1S C2S C3S -6(6)
C7S C1S C2S C3S 170(2)
C1S C2S C3S C4S -1(6)
C1S C2S C3S C8S -172(3)
C2S C3S C4S C5S 7(6)
C8S C3S C4S C5S 178(2)
C3S C4S C5S C6S -7(4)
C3S C4S C5S C9S -179.8(19)
C9S C5S C6S C1S 174(3)
C4S C5S C6S C1S 2(4)
C2S C1S C6S C5S 6(6)
C7S C1S C6S C5S -170(3)
C6A C1A C2A C3A -0.9(8)
C9A C1A C2A C3A 175.9(5)
C1A C2A C3A C4A 0.5(8)
C1A C2A C3A C11A -178.3(5)
C2A C3A C4A C5A 0.5(8)
C11A C3A C4A C5A 179.3(5)
C3A C4A C5A C6A -1.1(7)
C3A C4A C5A C7A -179.5(5)
C4A C5A C6A C1A 0.7(7)
C7A C5A C6A C1A 179.2(5)
C2A C1A C6A C5A 0.3(7)
C9A C1A C6A C5A -176.5(5)
C6A C5A C7A C8A -37(7)
C4A C5A C7A C8A 142(7)
C5A C7A C8A C8D 43(24)
C2A C1A C9A C10A -88(32)
C6A C1A C9A C10A 89(32)
C1A C9A C10A C1G 0(38)
C2A C3A C11A O12A 167.6(7)
C4A C3A C11A O12A -11.3(10)
C2A C3A C11A O13A -12.9(9)
C4A C3A C11A O13A 168.3(6)
O12A C11A O13A C14A -2.7(13)
C3A C11A O13A C14A 177.7(9)
C6B C1B C2B C3B 1.4(7)
C9B C1B C2B C3B -178.0(4)
C1B C2B C3B C4B -0.5(7)
C1B C2B C3B C11B 180.0(5)
C2B C3B C4B C5B 0.6(7)
C11B C3B C4B C5B -179.9(5)
C3B C4B C5B C6B -1.5(7)
C3B C4B C5B C7B 177.3(5)
C4B C5B C6B C1B 2.4(7)
C7B C5B C6B C1B -176.4(4)
C2B C1B C6B C5B -2.4(7)
C9B C1B C6B C5B 177.0(4)
C6B C5B C7B C8B 28(14)
C4B C5B C7B C8B -151(14)
C5B C7B C8B C8E 22(72)
C2B C1B C9B C10B 150(6)
C6B C1B C9B C10B -30(7)
C1B C9B C10B C9G 38(11)
C2B C3B C11B O12B -174.9(6)
C4B C3B C11B O12B 5.6(8)
C2B C3B C11B O13B 3.8(7)
C4B C3B C11B O13B -175.7(5)
O12B C11B O13B C14B -2.2(10)
C3B C11B O13B C14B 179.1(7)
C6C C1C C2C C3C -0.5(8)
C9C C1C C2C C3C 178.9(5)
C1C C2C C3C C4C 1.1(8)
C1C C2C C3C C11C -177.7(6)
C2C C3C C4C C5C -0.5(9)
C11C C3C C4C C5C 178.4(6)
C3C C4C C5C C6C -0.7(8)
C3C C4C C5C C7C -179.2(6)
C2C C1C C6C C5C -0.7(7)
C9C C1C C6C C5C 179.8(5)
C4C C5C C6C C1C 1.4(8)
C7C C5C C6C C1C 179.9(5)
C4C C5C C7C C8C 139(13)
C6C C5C C7C C8C -39(13)
C5C C7C C8C C8F -55(30)
C6C C1C C9C C10C 32(18)
C2C C1C C9C C10C -148(18)
C1C C9C C10C C8G -89(19)
C4C C3C C11C O13C 6.2(11)
C2C C3C C11C O13C -175.0(7)
C4C C3C C11C O12C -175.4(6)
C2C C3C C11C O12C 3.5(9)
O13C C11C O12C C14C -2.1(12)
C3C C11C O12C C14C 179.5(7)
C6D C1D C2D C3D -0.7(8)
C9D C1D C2D C3D 176.8(5)
C1D C2D C3D C4D -0.3(8)
C1D C2D C3D C11D -177.2(5)
C2D C3D C4D C5D 1.4(8)
C11D C3D C4D C5D 178.4(5)
C3D C4D C5D C6D -1.5(8)
C3D C4D C5D C7D -177.7(5)
C2D C1D C6D C5D 0.6(8)
C9D C1D C6D C5D -176.9(5)
C4D C5D C6D C1D 0.5(9)
C7D C5D C6D C1D 176.8(5)
C4D C5D C7D C8D 129(10)
C6D C5D C7D C8D -47(10)
C5D C7D C8D C8A 19(21)
C7A C8A C8D C7D -22(28)
C6D C1D C9D C10D 34(12)
C2D C1D C9D C10D -143(12)
C1D C9D C10D C1H 69(24)
C4D C3D C11D O12D -13.9(9)
C2D C3D C11D O12D 163.1(6)
C4D C3D C11D O13D 167.4(5)
C2D C3D C11D O13D -15.7(8)
O12D C11D O13D C14D 0.2(9)
C3D C11D O13D C14D 178.9(6)
C6E C1E C2E C3E 0.3(8)
C9E C1E C2E C3E -177.6(5)
C3E C4E C5E C6E 0.2(8)
C3E C4E C5E C7E 178.4(5)
C1E C2E C3E C4E 0.1(8)
C1E C2E C3E C11E 177.8(5)
C5E C4E C3E C2E -0.3(8)
C5E C4E C3E C11E -177.9(5)
C4E C5E C7E C8E -141(19)
C6E C5E C7E C8E 37(19)
C5E C7E C8E C8B -83(100)
C7B C8B C8E C7E -3(100)
C6E C1E C9E C10E -77(13)
C2E C1E C9E C10E 101(13)
C2E C1E C6E C5E -0.5(8)
C9E C1E C6E C5E 177.5(5)
C4E C5E C6E C1E 0.2(8)
C7E C5E C6E C1E -178.0(5)
C1E C9E C10E C8H 22(21)
C2E C3E C11E O13E 1.7(9)
C4E C3E C11E O13E 179.3(6)
C2E C3E C11E O12E -177.0(5)
C4E C3E C11E O12E 0.6(8)
O13E C11E O12E C14E -1.2(10)
C3E C11E O12E C14E 177.5(5)
C6F C1F C2F C3F 0.7(7)
C9F C1F C2F C3F -179.0(5)
C1F C2F C3F C4F -1.0(7)
C1F C2F C3F C11F 179.1(5)
C2F C3F C4F C5F 0.2(7)
C11F C3F C4F C5F -179.9(5)
C3F C4F C5F C6F 0.8(7)
C3F C4F C5F C7F -179.4(5)
C4F C5F C6F C1F -1.1(8)
C7F C5F C6F C1F 179.1(5)
C2F C1F C6F C5F 0.4(7)
C9F C1F C6F C5F -179.9(5)
C4F C5F C7F C8F -104(17)
C6F C5F C7F C8F 76(17)
C5F C7F C8F C8C 7(30)
C7C C8C C8F C7F -1(34)
C6F C1F C9F C10F 21(7)
C2F C1F C9F C10F -159(7)
C1F C9F C10F C10H 19(10)
C2F C3F C11F O12F -174.8(6)
C4F C3F C11F O12F 5.3(9)
C2F C3F C11F O13F 3.8(7)
C4F C3F C11F O13F -176.1(5)
O12F C11F O13F C14F -0.3(9)
C3F C11F O13F C14F -178.9(5)
C9A C10A C1G C2G 114(9)
C9A C10A C1G C3G -6(9)
C9A C10A C1G C4G -125(9)
C10A C1G C2G C5G -179.1(4)
C3G C1G C2G C5G -59.5(5)
C4G C1G C2G C5G 59.0(5)
C10A C1G C3G C9G 179.9(4)
C2G C1G C3G C9G 58.8(5)
C4G C1G C3G C9G -60.0(5)
C10A C1G C4G C8G 178.8(4)
C2G C1G C4G C8G -59.0(4)
C3G C1G C4G C8G 59.7(4)
C1G C2G C5G C6G -60.8(5)
C1G C2G C5G C7G 61.3(5)
C2G C5G C6G C8G 61.7(5)
C7G C5G C6G C8G -59.9(5)
C2G C5G C7G C9G -60.8(5)
C6G C5G C7G C9G 60.8(5)
C9C C10C C8G C10G -1(5)
C9C C10C C8G C4G 118(5)
C9C C10C C8G C6G -122(5)
C1G C4G C8G C10C -177.6(4)
C1G C4G C8G C10G -59.5(4)
C1G C4G C8G C6G 59.7(5)
C5G C6G C8G C10C 177.1(4)
C5G C6G C8G C10G 57.9(5)
C5G C6G C8G C4G -60.8(5)
C9B C10B C9G C10G 52(5)
C9B C10B C9G C3G -66(5)
C9B C10B C9G C7G 172(5)
C1G C3G C9G C10B 177.6(4)
C1G C3G C9G C10G 59.2(4)
C1G C3G C9G C7G -58.4(5)
C5G C7G C9G C10B -178.8(4)
C5G C7G C9G C10G -58.9(5)
C5G C7G C9G C3G 58.7(5)
C10B C9G C10G C8G -178.7(4)
C3G C9G C10G C8G -59.2(4)
C7G C9G C10G C8G 58.7(4)
C10C C8G C10G C9G 179.8(4)
C4G C8G C10G C9G 59.8(5)
C6G C8G C10G C9G -58.7(5)
C9D C10D C1H C2H 104(17)
C9D C10D C1H C4H -16(17)
C9D C10D C1H C3H -135(17)
C10D C1H C2H C7H -179.2(4)
C4H C1H C2H C7H -59.1(5)
C3H C1H C2H C7H 59.7(5)
C10D C1H C3H C8H 178.6(4)
C2H C1H C3H C8H -59.1(5)
C4H C1H C3H C8H 59.8(5)
C10D C1H C4H C10H -178.9(4)
C2H C1H C4H C10H 59.2(5)
C3H C1H C4H C10H -59.5(5)
C10H C5H C7H C6H 60.4(5)
C10H C5H C7H C2H -60.7(5)
C8H C6H C7H C5H -60.9(5)
C8H C6H C7H C2H 60.5(5)
C1H C2H C7H C5H 60.4(5)
C1H C2H C7H C6H -61.1(5)
C9E C10E C8H C3H 109(10)
C9E C10E C8H C6H -129(10)
C9E C10E C8H C9H -11(11)
C1H C3H C8H C10E -178.0(4)
C1H C3H C8H C6H 59.3(5)
C1H C3H C8H C9H -59.8(5)
C7H C6H C8H C10E 178.0(4)
C7H C6H C8H C3H -59.7(5)
C7H C6H C8H C9H 59.8(5)
C10E C8H C9H C10H 179.7(4)
C3H C8H C9H C10H 59.7(5)
C6H C8H C9H C10H -59.9(5)
C9F C10F C10H C5H 143(4)
C9F C10F C10H C9H 23(5)
C9F C10F C10H C4H -96(4)
C7H C5H C10H C10F -178.4(4)
C7H C5H C10H C9H -59.2(5)
C7H C5H C10H C4H 60.0(5)
C8H C9H C10H C10F -178.1(4)
C8H C9H C10H C5H 59.7(5)
C8H C9H C10H C4H -59.3(5)
C1H C4H C10H C10F 176.9(4)
C1H C4H C10H C5H -59.7(5)
C1H C4H C10H C9H 59.4(5)
